data_1520429
loop_
_publ_author_name
'Huth, Susanne L.'
'Threlfall, Terry L.'
'Hursthouse, Michael B.'

_publ_section_title
;
 N-Butyryl-N-(2-cyanophenyl)butanamide
;
_journal_name_full 'Crystal Structure Report Archive'
_journal_page_first 694
_journal_year 2009
_chemical_formula_sum 'C15 H18 N2 O2'
_chemical_formula_weight 258.31
_chemical_name_systematic
;
N-butyryl-N-(2-cyanophenyl)butanamide 
;
_space_group_IT_number 14
_symmetry_cell_setting monoclinic
_symmetry_space_group_name_Hall '-P 2yn'
_symmetry_space_group_name_H-M 'P 1 21/n 1'
_atom_sites_solution_hydrogens geom
_atom_sites_solution_primary direct
_atom_sites_solution_secondary difmap
_cell_angle_alpha 90.00
_cell_angle_beta 102.323(2)
_cell_angle_gamma 90.00
_cell_formula_units_Z 4
_cell_length_a 8.0497(2)
_cell_length_b 17.7203(3)
_cell_length_c 10.1483(3)
_cell_measurement_reflns_used 11877
_cell_measurement_temperature 120(2)
_cell_measurement_theta_max 27.48
_cell_measurement_theta_min 23.91
_cell_volume 1414.23(6)
_computing_cell_refinement 'DENZO (Otwinowski & Minor, 1997) & COLLECT (Hooft, R.W.W., 1998)'
_computing_data_collection 'COLLECT (Hooft, R.W.W., 1998)'
_computing_data_reduction 'DENZO (Otwinowski & Minor, 1997) & COLLECT (Hooft, R.W.W., 1998)'
_computing_structure_refinement 'SHELXL-97 (Sheldrick, 1997)'
_computing_structure_solution 'SHELXS-97 (Sheldrick, 1997)'
_diffrn_ambient_temperature 120(2)
_diffrn_detector_area_resol_mean 9.091
_diffrn_measured_fraction_theta_full 0.996
_diffrn_measured_fraction_theta_max 0.996
_diffrn_measurement_device_type 'Bruker-Nonius Roper CCD camera on \k-goniostat'
_diffrn_measurement_method '\f & \w scans'
_diffrn_radiation_monochromator graphite
_diffrn_radiation_source 'Bruker-Nonius FR591 rotating anode'
_diffrn_radiation_type MoK\a
_diffrn_radiation_wavelength 0.71073
_diffrn_reflns_av_R_equivalents 0.0359
_diffrn_reflns_av_sigmaI/netI 0.0261
_diffrn_reflns_limit_h_max 10
_diffrn_reflns_limit_h_min -10
_diffrn_reflns_limit_k_max 23
_diffrn_reflns_limit_k_min -22
_diffrn_reflns_limit_l_max 13
_diffrn_reflns_limit_l_min -13
_diffrn_reflns_number 17900
_diffrn_reflns_theta_full 27.49
_diffrn_reflns_theta_max 27.49
_diffrn_reflns_theta_min 3.08
_exptl_absorpt_coefficient_mu 0.081
_exptl_absorpt_correction_T_max 0.9528
_exptl_absorpt_correction_T_min 0.9303
_exptl_absorpt_correction_type multi-scan
_exptl_absorpt_process_details 'SADABS 2007/2 (Sheldrick, G.M., 2007)'
_exptl_crystal_colour colourless
_exptl_crystal_density_diffrn 1.213
_exptl_crystal_density_method 'not measured'
_exptl_crystal_description 'cut block'
_exptl_crystal_F_000 552
_exptl_crystal_size_max 0.90
_exptl_crystal_size_mid 0.60
_exptl_crystal_size_min 0.60
_refine_diff_density_max 0.277
_refine_diff_density_min -0.215
_refine_diff_density_rms 0.040
_refine_ls_extinction_method none
_refine_ls_goodness_of_fit_ref 1.033
_refine_ls_hydrogen_treatment constr
_refine_ls_matrix_type full
_refine_ls_number_parameters 174
_refine_ls_number_reflns 3234
_refine_ls_number_restraints 0
_refine_ls_restrained_S_all 1.033
_refine_ls_R_factor_all 0.0479
_refine_ls_R_factor_gt 0.0401
_refine_ls_shift/su_max 0.000
_refine_ls_shift/su_mean 0.000
_refine_ls_structure_factor_coef Fsqd
_refine_ls_weighting_details 'calc w=1/[\s^2^(Fo^2^)+(0.0421P)^2^+0.5343P] where P=(Fo^2^+2Fc^2^)/3'
_refine_ls_weighting_scheme calc
_refine_ls_wR_factor_gt 0.0943
_refine_ls_wR_factor_ref 0.0986
_reflns_number_gt 2797
_reflns_number_total 3234
_reflns_threshold_expression >2sigma(I)
_cod_data_source_file eCrystal-694.cif
_cod_data_source_block 2009lsh001
_cod_depositor_comments
;
Citation :
Huth, Susanne L. and Threlfall, Terry L. and 
Hursthouse, Michael B. (2009) 
University of Southampton, Crystal Structure Report Archive. 
(doi:10.5258/ecrystals/694)

More at:
http://ecrystals.chem.soton.ac.uk/694/

The following automatic conversions were performed:

'_symmetry_cell_setting' value 'Monoclinic' changed to 'monoclinic'
according to the built-in table from CIF Core dictionary named
'cif_core.dic' version 2.4.1 from 2010-06-29.

Automatic conversion script
Id: cif_fix_values 3392 2015-05-12 13:50:21Z andrius 
;
_cod_original_sg_symbol_H-M P21/n
_cod_database_code 1520429

loop_
_symmetry_equiv_pos_as_xyz
'x, y, z'
'-x+1/2, y+1/2, -z+1/2'
'-x, -y, -z'
'x-1/2, -y-1/2, z-1/2'

loop_
_atom_site_label
_atom_site_type_symbol
_atom_site_fract_x
_atom_site_fract_y
_atom_site_fract_z
_atom_site_U_iso_or_equiv
_atom_site_adp_type
_atom_site_occupancy
_atom_site_symmetry_multiplicity
_atom_site_calc_flag
_atom_site_refinement_flags
_atom_site_disorder_assembly
_atom_site_disorder_group
C1 C 0.68858(13) 0.14013(6) 0.69714(10) 0.0138(2) Uani 1 1 d . . .
C2 C 0.83393(13) 0.17611(6) 0.77061(10) 0.0146(2) Uani 1 1 d . . .
C3 C 0.82140(15) 0.22586(6) 0.87481(11) 0.0182(2) Uani 1 1 d . . .
H3 H 0.9201 0.2499 0.9253 0.022 Uiso 1 1 calc R . .
C4 C 0.66354(15) 0.23981(6) 0.90387(11) 0.0204(2) Uani 1 1 d . . .
H4 H 0.6541 0.2735 0.9748 0.025 Uiso 1 1 calc R . .
C5 C 0.51899(15) 0.20470(6) 0.82956(11) 0.0196(2) Uani 1 1 d . . .
H5 H 0.4112 0.2148 0.8497 0.024 Uiso 1 1 calc R . .
C6 C 0.53111(14) 0.15482(6) 0.72561(11) 0.0172(2) Uani 1 1 d . . .
H6 H 0.4320 0.1311 0.6748 0.021 Uiso 1 1 calc R . .
C7 C 0.70779(15) 0.00939(6) 0.61871(11) 0.0190(2) Uani 1 1 d . . .
C8 C 0.72967(15) -0.01269(6) 0.76542(11) 0.0193(2) Uani 1 1 d . . .
H8A H 0.6309 0.0056 0.8000 0.023 Uiso 1 1 calc R . .
H8B H 0.8330 0.0118 0.8186 0.023 Uiso 1 1 calc R . .
C9 C 0.74503(17) -0.09784(6) 0.78395(12) 0.0233(3) Uani 1 1 d . . .
H9A H 0.8432 -0.1160 0.7484 0.028 Uiso 1 1 calc R . .
H9B H 0.6413 -0.1222 0.7310 0.028 Uiso 1 1 calc R . .
C10 C 0.7684(2) -0.12117(7) 0.93122(14) 0.0352(3) Uani 1 1 d . . .
H10A H 0.8713 -0.0975 0.9840 0.053 Uiso 1 1 calc R . .
H10B H 0.7793 -0.1762 0.9384 0.053 Uiso 1 1 calc R . .
H10C H 0.6695 -0.1049 0.9660 0.053 Uiso 1 1 calc R . .
C11 C 0.71230(13) 0.12088(6) 0.46595(10) 0.0159(2) Uani 1 1 d . . .
C12 C 0.73803(15) 0.07135(6) 0.35130(11) 0.0198(2) Uani 1 1 d . . .
H12A H 0.6430 0.0349 0.3294 0.024 Uiso 1 1 calc R . .
H12B H 0.8446 0.0423 0.3803 0.024 Uiso 1 1 calc R . .
C13 C 0.74726(17) 0.11620(7) 0.22520(12) 0.0248(3) Uani 1 1 d . . .
H13A H 0.8488 0.1492 0.2437 0.030 Uiso 1 1 calc R . .
H13B H 0.6454 0.1487 0.1998 0.030 Uiso 1 1 calc R . .
C14 C 0.7570(2) 0.06292(8) 0.10914(13) 0.0320(3) Uani 1 1 d . . .
H14A H 0.6544 0.0315 0.0889 0.048 Uiso 1 1 calc R . .
H14B H 0.8574 0.0305 0.1347 0.048 Uiso 1 1 calc R . .
H14C H 0.7654 0.0924 0.0292 0.048 Uiso 1 1 calc R . .
C15 C 0.99468(15) 0.16063(6) 0.73586(11) 0.0200(2) Uani 1 1 d . . .
N1 N 0.70447(11) 0.08758(5) 0.59165(9) 0.0146(2) Uani 1 1 d . . .
N2 N 1.12018(14) 0.14676(7) 0.70491(12) 0.0335(3) Uani 1 1 d . . .
O1 O 0.69520(14) -0.03740(5) 0.53028(9) 0.0343(3) Uani 1 1 d . . .
O2 O 0.70128(11) 0.18902(4) 0.45630(8) 0.02221(19) Uani 1 1 d . . .

loop_
_atom_site_aniso_label
_atom_site_aniso_U_11
_atom_site_aniso_U_22
_atom_site_aniso_U_33
_atom_site_aniso_U_23
_atom_site_aniso_U_13
_atom_site_aniso_U_12
C1 0.0166(5) 0.0116(5) 0.0132(5) 0.0003(4) 0.0034(4) 0.0007(4)
C2 0.0156(5) 0.0138(5) 0.0150(5) 0.0019(4) 0.0045(4) -0.0010(4)
C3 0.0234(6) 0.0148(5) 0.0158(5) -0.0007(4) 0.0030(4) -0.0047(4)
C4 0.0305(6) 0.0145(5) 0.0178(5) -0.0018(4) 0.0087(5) 0.0014(4)
C5 0.0212(6) 0.0169(5) 0.0234(6) 0.0013(4) 0.0106(4) 0.0041(4)
C6 0.0153(5) 0.0153(5) 0.0211(5) 0.0005(4) 0.0041(4) -0.0002(4)
C7 0.0237(6) 0.0152(5) 0.0180(5) -0.0010(4) 0.0044(4) 0.0000(4)
C8 0.0264(6) 0.0145(5) 0.0169(5) -0.0003(4) 0.0047(4) 0.0008(4)
C9 0.0321(7) 0.0144(5) 0.0231(6) 0.0007(4) 0.0051(5) 0.0025(4)
C10 0.0576(9) 0.0183(6) 0.0283(7) 0.0071(5) 0.0063(6) 0.0023(6)
C11 0.0142(5) 0.0177(5) 0.0152(5) 0.0000(4) 0.0020(4) 0.0006(4)
C12 0.0254(6) 0.0186(5) 0.0158(5) -0.0018(4) 0.0056(4) 0.0014(4)
C13 0.0364(7) 0.0215(6) 0.0188(6) -0.0009(4) 0.0110(5) -0.0014(5)
C14 0.0527(9) 0.0269(6) 0.0199(6) -0.0019(5) 0.0157(6) -0.0011(6)
C15 0.0178(6) 0.0244(6) 0.0171(5) -0.0018(4) 0.0021(4) -0.0041(4)
N1 0.0167(5) 0.0135(4) 0.0137(4) -0.0019(3) 0.0036(3) 0.0003(3)
N2 0.0185(6) 0.0506(7) 0.0326(6) -0.0055(5) 0.0082(5) -0.0019(5)
O1 0.0678(7) 0.0160(4) 0.0204(4) -0.0039(3) 0.0121(4) -0.0021(4)
O2 0.0318(5) 0.0160(4) 0.0193(4) 0.0008(3) 0.0066(3) 0.0031(3)

loop_
_atom_type_symbol
_atom_type_description
_atom_type_scat_dispersion_real
_atom_type_scat_dispersion_imag
_atom_type_scat_source
C C 0.0033 0.0016 'International Tables Vol C Tables 4.2.6.8 and 6.1.1.4'
H H 0.0000 0.0000 'International Tables Vol C Tables 4.2.6.8 and 6.1.1.4'
N N 0.0061 0.0033 'International Tables Vol C Tables 4.2.6.8 and 6.1.1.4'
O O 0.0106 0.0060 'International Tables Vol C Tables 4.2.6.8 and 6.1.1.4'

loop_
_geom_angle_atom_site_label_1
_geom_angle_atom_site_label_2
_geom_angle_atom_site_label_3
_geom_angle
_geom_angle_site_symmetry_1
_geom_angle_site_symmetry_3
C6 C1 C2 120.13(10) . .
C6 C1 N1 120.39(9) . .
C2 C1 N1 119.48(9) . .
C3 C2 C1 120.24(10) . .
C3 C2 C15 121.34(10) . .
C1 C2 C15 118.43(9) . .
C4 C3 C2 119.41(10) . .
C4 C3 H3 120.3 . .
C2 C3 H3 120.3 . .
C3 C4 C5 120.23(10) . .
C3 C4 H4 119.9 . .
C5 C4 H4 119.9 . .
C4 C5 C6 120.51(10) . .
C4 C5 H5 119.7 . .
C6 C5 H5 119.7 . .
C1 C6 C5 119.47(10) . .
C1 C6 H6 120.3 . .
C5 C6 H6 120.3 . .
O1 C7 N1 122.22(10) . .
O1 C7 C8 121.76(10) . .
N1 C7 C8 116.02(9) . .
C7 C8 C9 111.55(9) . .
C7 C8 H8A 109.3 . .
C9 C8 H8A 109.3 . .
C7 C8 H8B 109.3 . .
C9 C8 H8B 109.3 . .
H8A C8 H8B 108.0 . .
C8 C9 C10 112.33(10) . .
C8 C9 H9A 109.1 . .
C10 C9 H9A 109.1 . .
C8 C9 H9B 109.1 . .
C10 C9 H9B 109.1 . .
H9A C9 H9B 107.9 . .
C9 C10 H10A 109.5 . .
C9 C10 H10B 109.5 . .
H10A C10 H10B 109.5 . .
C9 C10 H10C 109.5 . .
H10A C10 H10C 109.5 . .
H10B C10 H10C 109.5 . .
O2 C11 N1 118.03(9) . .
O2 C11 C12 122.50(10) . .
N1 C11 C12 119.46(9) . .
C11 C12 C13 112.62(9) . .
C11 C12 H12A 109.1 . .
C13 C12 H12A 109.1 . .
C11 C12 H12B 109.1 . .
C13 C12 H12B 109.1 . .
H12A C12 H12B 107.8 . .
C12 C13 C14 110.25(10) . .
C12 C13 H13A 109.6 . .
C14 C13 H13A 109.6 . .
C12 C13 H13B 109.6 . .
C14 C13 H13B 109.6 . .
H13A C13 H13B 108.1 . .
C13 C14 H14A 109.5 . .
C13 C14 H14B 109.5 . .
H14A C14 H14B 109.5 . .
C13 C14 H14C 109.5 . .
H14A C14 H14C 109.5 . .
H14B C14 H14C 109.5 . .
N2 C15 C2 177.77(13) . .
C7 N1 C11 125.48(9) . .
C7 N1 C1 119.30(8) . .
C11 N1 C1 115.21(8) . .

loop_
_geom_bond_atom_site_label_1
_geom_bond_atom_site_label_2
_geom_bond_distance
_geom_bond_site_symmetry_2
C1 C6 1.3836(15) .
C1 C2 1.3996(15) .
C1 N1 1.4450(13) .
C2 C3 1.3968(15) .
C2 C15 1.4383(15) .
C3 C4 1.3866(16) .
C3 H3 0.9500 .
C4 C5 1.3911(17) .
C4 H4 0.9500 .
C5 C6 1.3956(15) .
C5 H5 0.9500 .
C6 H6 0.9500 .
C7 O1 1.2100(14) .
C7 N1 1.4117(14) .
C7 C8 1.5129(15) .
C8 C9 1.5224(15) .
C8 H8A 0.9900 .
C8 H8B 0.9900 .
C9 C10 1.5232(17) .
C9 H9A 0.9900 .
C9 H9B 0.9900 .
C10 H10A 0.9800 .
C10 H10B 0.9800 .
C10 H10C 0.9800 .
C11 O2 1.2132(14) .
C11 N1 1.4191(13) .
C11 C12 1.5066(14) .
C12 C13 1.5216(15) .
C12 H12A 0.9900 .
C12 H12B 0.9900 .
C13 C14 1.5246(16) .
C13 H13A 0.9900 .
C13 H13B 0.9900 .
C14 H14A 0.9800 .
C14 H14B 0.9800 .
C14 H14C 0.9800 .
C15 N2 1.1468(16) .
